data_7223751
loop_
_publ_author_name
'Asha, K. S.'
'Makkitaya, Madhuri'
'Sirohi, Anshu'
'Yadav, Lalit'
'Sheet, Goutam'
'Mandal, Sukhendu'

_publ_section_title
;
 A series of s-block (Ca, Sr and Ba) metal--organic frameworks: synthesis
 and structure--property correlation
;
_journal_issue 6
_journal_name_full CrystEngComm
_journal_page_first 1046
_journal_paper_doi 10.1039/C5CE01995H
_journal_volume 18
_journal_year 2016
_chemical_formula_sum 'C56 H43 N O14.5 Sr2.5'
_chemical_formula_weight 1180.96
_chemical_name_common strontiumMOF
_chemical_name_systematic
;
 ?
;
_space_group_crystal_system monoclinic
_space_group_IT_number 15
_space_group_name_Hall '-C 2yc'
_space_group_name_H-M_alt 'C 1 2/c 1'
_symmetry_space_group_name_Hall '-C 2yc'
_symmetry_space_group_name_H-M 'C 1 2/c 1'
_atom_sites_solution_hydrogens geom
_atom_sites_solution_primary direct
_atom_sites_solution_secondary difmap
_audit_creation_method SHELXL-2014
_audit_update_record
;
2015-12-17 deposited with the CCDC.
2016-01-04 downloaded from the CCDC.
;
_cell_angle_alpha 90
_cell_angle_beta 101.311(3)
_cell_angle_gamma 90
_cell_formula_units_Z 8
_cell_length_a 18.2197(11)
_cell_length_b 31.5978(17)
_cell_length_c 29.862(2)
_cell_measurement_temperature 298(2)
_cell_volume 16857.7(18)
_computing_cell_refinement 'Bruker SMART'
_computing_data_collection 'Bruker SMART'
_computing_data_reduction 'Bruker SAINT'
_computing_molecular_graphics 'Bruker SHELXTL'
_computing_publication_material 'Bruker SHELXTL'
_computing_structure_refinement 'SHELXL-2014 (Sheldrick, 2014)'
_computing_structure_solution 'SHELXS-97 (Sheldrick, 1990)'
_diffrn_ambient_temperature 298(2)
_diffrn_measured_fraction_theta_full 0.977
_diffrn_measured_fraction_theta_max 0.979
_diffrn_measurement_device_type 'CCD area detector'
_diffrn_measurement_method 'phi and omega scans'
_diffrn_radiation_type MoK\a
_diffrn_radiation_wavelength 0.71073
_diffrn_reflns_av_R_equivalents 0.1548
_diffrn_reflns_av_unetI/netI 0.1487
_diffrn_reflns_laue_measured_fraction_full 0.977
_diffrn_reflns_laue_measured_fraction_max 0.979
_diffrn_reflns_limit_h_max 22
_diffrn_reflns_limit_h_min -22
_diffrn_reflns_limit_k_max 39
_diffrn_reflns_limit_k_min -37
_diffrn_reflns_limit_l_max 36
_diffrn_reflns_limit_l_min -37
_diffrn_reflns_number 69170
_diffrn_reflns_point_group_measured_fraction_full 0.977
_diffrn_reflns_point_group_measured_fraction_max 0.979
_diffrn_reflns_theta_full 25.242
_diffrn_reflns_theta_max 26.372
_diffrn_reflns_theta_min 2.266
_exptl_absorpt_coefficient_mu 1.621
_exptl_absorpt_correction_T_max 0.792
_exptl_absorpt_correction_T_min 0.668
_exptl_absorpt_correction_type empirical
_exptl_absorpt_process_details SADABS
_exptl_crystal_colour colorless
_exptl_crystal_density_diffrn 0.931
_exptl_crystal_description platelike
_exptl_crystal_F_000 4776
_exptl_crystal_size_max 0.200
_exptl_crystal_size_mid 0.150
_exptl_crystal_size_min 0.150
_refine_diff_density_max 1.565
_refine_diff_density_min -0.886
_refine_diff_density_rms 0.100
_refine_ls_extinction_method none
_refine_ls_goodness_of_fit_ref 1.008
_refine_ls_hydrogen_treatment none
_refine_ls_matrix_type full
_refine_ls_number_parameters 672
_refine_ls_number_reflns 16903
_refine_ls_number_restraints 0
_refine_ls_restrained_S_all 1.008
_refine_ls_R_factor_all 0.1587
_refine_ls_R_factor_gt 0.0809
_refine_ls_shift/su_max 0.002
_refine_ls_shift/su_mean 0.000
_refine_ls_structure_factor_coef Fsqd
_refine_ls_weighting_details 'w=1/[\s^2^(Fo^2^)+(0.1094P)^2^] where P=(Fo^2^+2Fc^2^)/3'
_refine_ls_weighting_scheme calc
_refine_ls_wR_factor_gt 0.1860
_refine_ls_wR_factor_ref 0.2169
_reflns_Friedel_coverage 0.000
_reflns_number_gt 9142
_reflns_number_total 16903
_reflns_threshold_expression 'I > 2\s(I)'
_cod_data_source_file c5ce01995h2.cif
_cod_data_source_block compound2
_cod_depositor_comments 'Adding full bibliography for 7223750--7223752.cif.'
_cod_original_cell_volume 16857.7(19)
_cod_original_formula_sum 'C56 H43 N O14.50 Sr2.50'
_cod_database_code 7223751
_shelx_space_group_comment
;
The symmetry employed for this shelxl refinement is uniquely defined
by the following loop, which should always be used as a source of
symmetry information in preference to the above space-group names.
They are only intended as comments.
;
_shelx_estimated_absorpt_t_min 0.737
_shelx_estimated_absorpt_t_max 0.793
_shelxl_version_number 2014-3

loop_
_space_group_symop_operation_xyz
'x, y, z'
'-x, y, -z+1/2'
'x+1/2, y+1/2, z'
'-x+1/2, y+1/2, -z+1/2'
'-x, -y, -z'
'x, -y, z-1/2'
'-x+1/2, -y+1/2, -z'
'x+1/2, -y+1/2, z-1/2'

loop_
_atom_site_label
_atom_site_type_symbol
_atom_site_fract_x
_atom_site_fract_y
_atom_site_fract_z
_atom_site_U_iso_or_equiv
_atom_site_adp_type
_atom_site_occupancy
_atom_site_site_symmetry_order
_atom_site_calc_flag
_atom_site_refinement_flags_posn
_atom_site_refinement_flags_adp
_atom_site_refinement_flags_occupancy
Sr1 Sr 0.30382(3) 0.35018(2) 0.57790(2) 0.03280(16) Uani 1 1 d . . .
Sr2 Sr 0.2500 0.2500 0.5000 0.0319(2) Uani 1 2 d S . P
Sr3 Sr 0.35143(3) 0.46056(2) 0.53012(2) 0.04386(19) Uani 1 1 d . . .
O1 O 0.2743(3) 0.39228(12) 0.49875(13) 0.0562(13) Uani 1 1 d . . .
O2 O 0.2912(3) 0.32404(12) 0.48971(13) 0.0516(12) Uani 1 1 d . . .
O3 O 0.1617(3) 0.35192(16) 0.5762(3) 0.096(2) Uani 1 1 d . . .
O4 O 0.1910(3) 0.29001(15) 0.55255(18) 0.0635(13) Uani 1 1 d . . .
O5 O 0.3569(3) 0.2535(2) 0.5643(2) 0.094(2) Uani 1 1 d . . .
O6 O 0.3765(4) 0.2942(2) 0.6244(2) 0.0919(19) Uani 1 1 d . . .
O7 O 0.2721(3) 0.43048(12) 0.58522(16) 0.0492(11) Uani 1 1 d . . .
O8 O 0.2926(4) 0.39570(15) 0.64991(16) 0.0811(18) Uani 1 1 d . . .
O9 O 0.4204(2) 0.38761(13) 0.57019(17) 0.0573(12) Uani 1 1 d . . .
O10 O 0.4857(3) 0.43124(16) 0.5356(2) 0.092(2) Uani 1 1 d . . .
O11 O 0.4065(4) 0.49491(19) 0.60794(15) 0.120(2) Uani 1 1 d G . .
H11A H 0.4244 0.5053 0.6341 0.180 Uiso 1 1 d G U .
H11B H 0.3597 0.4911 0.6054 0.180 Uiso 1 1 d G U .
O12 O 0.4306(3) 0.53006(15) 0.52333(17) 0.099(2) Uani 1 1 d G . .
H12A H 0.4616 0.5203 0.5081 0.148 Uiso 1 1 d G U .
H12B H 0.4330 0.5157 0.5477 0.148 Uiso 1 1 d G U .
O13 O 0.3576(6) 0.4718(3) 0.44757(16) 0.085(4) Uani 0.5 1 d G . P
H13A H 0.3226 0.4536 0.4426 0.128 Uiso 0.5 1 d G U P
H13B H 0.3604 0.4843 0.4227 0.128 Uiso 0.5 1 d G U P
O14 O 0.2314(3) 0.49926(14) 0.50826(17) 0.0693(15) Uani 1 1 d . . .
O15 O 0.1143(4) 0.51745(16) 0.4825(3) 0.110(2) Uani 1 1 d . . .
N1 N 0.1147(4) 0.4324(2) 0.5179(3) 0.092(2) Uani 1 1 d . . .
H1A H 0.1552 0.4187 0.5323 0.110 Uiso 1 1 calc R U .
H1B H 0.1302 0.4562 0.5068 0.110 Uiso 1 1 calc R U .
C1 C 0.2729(4) 0.36056(17) 0.4727(2) 0.0481(17) Uani 1 1 d . . .
C2 C 0.2470(4) 0.36542(19) 0.4239(2) 0.0522(18) Uani 1 1 d . . .
C3 C 0.2426(5) 0.3314(2) 0.3942(2) 0.062(2) Uani 1 1 d . . .
H3 H 0.2569 0.3046 0.4056 0.074 Uiso 1 1 calc R U .
C4 C 0.2169(5) 0.3367(2) 0.3473(2) 0.071(3) Uani 1 1 d . . .
H4 H 0.2149 0.3136 0.3278 0.085 Uiso 1 1 calc R U .
C5 C 0.1945(5) 0.3762(2) 0.3297(2) 0.065(2) Uani 1 1 d . . .
C6 C 0.1971(5) 0.4099(2) 0.3592(2) 0.074(3) Uani 1 1 d . . .
H6 H 0.1819 0.4365 0.3477 0.088 Uiso 1 1 calc R U .
C7 C 0.2223(5) 0.4049(2) 0.4059(2) 0.064(2) Uani 1 1 d . . .
H7 H 0.2226 0.4279 0.4254 0.077 Uiso 1 1 calc R U .
C8 C 0.1692(5) 0.3823(2) 0.2799(2) 0.073(3) Uani 1 1 d . . .
C9 C 0.1222(5) 0.3534(2) 0.2535(2) 0.073(3) Uani 1 1 d . . .
H9 H 0.1082 0.3290 0.2671 0.088 Uiso 1 1 calc R U .
C10 C 0.0952(5) 0.3601(2) 0.2068(2) 0.063(2) Uani 1 1 d . . .
C11 C 0.1211(5) 0.3950(2) 0.1871(2) 0.079(3) Uani 1 1 d . . .
H11 H 0.1066 0.3989 0.1557 0.095 Uiso 1 1 calc R U .
C12 C 0.1682(5) 0.4246(2) 0.2127(2) 0.074(3) Uani 1 1 d . . .
C13 C 0.1919(5) 0.4175(2) 0.2582(2) 0.079(3) Uani 1 1 d . . .
H13 H 0.2243 0.4369 0.2753 0.094 Uiso 1 1 calc R U .
C14 C 0.1932(5) 0.4632(2) 0.1906(2) 0.074(3) Uani 1 1 d . . .
C15 C 0.2028(5) 0.4620(2) 0.1462(2) 0.070(2) Uani 1 1 d . . .
H15 H 0.1925 0.4371 0.1295 0.084 Uiso 1 1 calc R U .
C16 C 0.2074(7) 0.5004(3) 0.2139(3) 0.103(4) Uani 1 1 d . . .
H16 H 0.1979 0.5023 0.2433 0.124 Uiso 1 1 calc R U .
C17 C 0.2361(6) 0.5359(3) 0.1945(3) 0.093(3) Uani 1 1 d . . .
H17 H 0.2492 0.5603 0.2116 0.112 Uiso 1 1 calc R U .
C18 C 0.0446(5) 0.3277(2) 0.1791(2) 0.065(2) Uani 1 1 d . . .
C19 C 0.0361(5) 0.2885(2) 0.1945(2) 0.066(2) Uani 1 1 d . . .
H19 H 0.0648 0.2802 0.2224 0.079 Uiso 1 1 calc R U .
C20 C 0.0009(8) 0.3379(3) 0.1377(3) 0.135(6) Uani 1 1 d . . .
H20 H 0.0052 0.3647 0.1255 0.162 Uiso 1 1 calc R U .
C21 C -0.0499(6) 0.3092(3) 0.1135(3) 0.102(4) Uani 1 1 d . . .
H21 H -0.0798 0.3172 0.0858 0.122 Uiso 1 1 calc R U .
C22 C 0.1444(4) 0.3151(2) 0.5638(3) 0.0544(18) Uani 1 1 d . . .
C23 C 0.0674(4) 0.2992(2) 0.5641(3) 0.0570(18) Uani 1 1 d . . .
C24 C 0.0366(4) 0.2657(2) 0.5363(3) 0.064(2) Uani 1 1 d . . .
H24 H 0.0635 0.2531 0.5164 0.076 Uiso 1 1 calc R U .
C25 C 0.0234(4) 0.3189(2) 0.5910(3) 0.073(2) Uani 1 1 d . . .
H25 H 0.0422 0.3419 0.6091 0.087 Uiso 1 1 calc R U .
C26 C 0.3873(4) 0.2613(3) 0.6034(3) 0.066(2) Uani 1 1 d . . .
C27 C 0.4440(4) 0.2296(2) 0.6297(2) 0.0514(17) Uani 1 1 d . . .
C28 C 0.4856(5) 0.2403(2) 0.6701(2) 0.064(2) Uani 1 1 d . . .
H28 H 0.4808 0.2671 0.6820 0.077 Uiso 1 1 calc R U .
C29 C 0.2724(4) 0.42813(19) 0.6271(2) 0.0485(17) Uani 1 1 d . . .
C30 C 0.2444(5) 0.4664(2) 0.6496(2) 0.062(2) Uani 1 1 d . . .
C31 C 0.2275(5) 0.50281(19) 0.6257(2) 0.059(2) Uani 1 1 d . . .
H31 H 0.2325 0.5042 0.5954 0.070 Uiso 1 1 calc R U .
C32 C 0.4787(4) 0.3970(2) 0.5553(3) 0.0567(18) Uani 1 1 d . . .
C33 C 0.5417(4) 0.36482(19) 0.5613(2) 0.0502(17) Uani 1 1 d . . .
C34 C 0.6053(4) 0.3740(2) 0.5443(3) 0.071(2) Uani 1 1 d . . .
H34 H 0.6100 0.4000 0.5307 0.085 Uiso 1 1 calc R U .
C35 C 0.6616(4) 0.3443(2) 0.5477(3) 0.066(2) Uani 1 1 d . . .
H35 H 0.7043 0.3508 0.5364 0.080 Uiso 1 1 calc R U .
C36 C 0.6562(4) 0.30547(19) 0.5674(3) 0.0573(19) Uani 1 1 d . . .
C37 C 0.5925(4) 0.2969(2) 0.5845(3) 0.067(2) Uani 1 1 d . . .
H37 H 0.5874 0.2709 0.5981 0.080 Uiso 1 1 calc R U .
C38 C 0.5363(4) 0.3269(2) 0.5817(3) 0.067(2) Uani 1 1 d . . .
H38 H 0.4942 0.3209 0.5939 0.080 Uiso 1 1 calc R U .
C39 C 0.7157(4) 0.27275(19) 0.5672(3) 0.059(2) Uani 1 1 d . . .
C40 C 0.7898(4) 0.2847(2) 0.5700(3) 0.068(2) Uani 1 1 d . . .
H40 H 0.8029 0.3129 0.5756 0.081 Uiso 1 1 calc R U .
C41 C 0.8455(4) 0.2557(2) 0.5647(3) 0.060(2) Uani 1 1 d . . .
C42 C 0.8244(4) 0.2132(2) 0.5568(3) 0.064(2) Uani 1 1 d . . .
H42 H 0.8602 0.1934 0.5525 0.077 Uiso 1 1 calc R U .
C43 C 0.7512(4) 0.20023(19) 0.5551(3) 0.062(2) Uani 1 1 d . . .
C44 C 0.6965(4) 0.2302(2) 0.5602(3) 0.067(2) Uani 1 1 d . . .
H44 H 0.6473 0.2216 0.5588 0.081 Uiso 1 1 calc R U .
C45 C 0.9221(4) 0.27009(19) 0.5654(3) 0.0555(18) Uani 1 1 d . . .
C46 C 0.9660(4) 0.2512(2) 0.5387(3) 0.070(2) Uani 1 1 d . . .
H46 H 0.9473 0.2276 0.5214 0.084 Uiso 1 1 calc R U .
C47 C 0.9525(4) 0.3046(2) 0.5911(3) 0.076(2) Uani 1 1 d . . .
H47 H 0.9238 0.3185 0.6090 0.091 Uiso 1 1 calc R U .
C48 C 0.1789(5) 0.5260(2) 0.5006(3) 0.0593(19) Uani 1 1 d . . .
C49 C 0.1975(4) 0.57119(18) 0.5163(3) 0.0525(18) Uani 1 1 d . . .
C50 C 0.2645(4) 0.58115(19) 0.5425(3) 0.0586(19) Uani 1 1 d . . .
H50 H 0.2999 0.5600 0.5514 0.070 Uiso 1 1 calc R U .
C51 C 0.2807(4) 0.6225(2) 0.5563(3) 0.064(2) Uani 1 1 d . . .
H51 H 0.3272 0.6286 0.5743 0.077 Uiso 1 1 calc R U .
C52 C 0.2297(4) 0.65510(19) 0.5442(3) 0.0587(19) Uani 1 1 d . . .
C53 C 0.1608(4) 0.6439(2) 0.5181(3) 0.075(3) Uani 1 1 d . . .
H53 H 0.1244 0.6646 0.5098 0.090 Uiso 1 1 calc R U .
C54 C 0.1451(4) 0.6029(2) 0.5043(3) 0.067(2) Uani 1 1 d . . .
H54 H 0.0985 0.5963 0.4866 0.080 Uiso 1 1 calc R U .
C55 C 0.0776(7) 0.4063(4) 0.4794(4) 0.130(4) Uani 1 1 d . . .
H55A H 0.1112 0.4017 0.4588 0.195 Uiso 1 1 calc R U .
H55B H 0.0336 0.4206 0.4635 0.195 Uiso 1 1 calc R U .
H55C H 0.0637 0.3796 0.4905 0.195 Uiso 1 1 calc R U .
C56 C 0.0721(6) 0.4431(4) 0.5496(4) 0.114(4) Uani 1 1 d . . .
H56A H 0.0224 0.4504 0.5342 0.172 Uiso 1 1 calc R U .
H56B H 0.0944 0.4668 0.5673 0.172 Uiso 1 1 calc R U .
H56C H 0.0698 0.4194 0.5695 0.172 Uiso 1 1 calc R U .

loop_
_atom_site_aniso_label
_atom_site_aniso_U_11
_atom_site_aniso_U_22
_atom_site_aniso_U_33
_atom_site_aniso_U_23
_atom_site_aniso_U_13
_atom_site_aniso_U_12
Sr1 0.0282(3) 0.0228(3) 0.0488(3) -0.0036(2) 0.0108(2) 0.0021(2)
Sr2 0.0294(4) 0.0187(3) 0.0459(4) -0.0027(3) 0.0034(3) 0.0023(3)
Sr3 0.0346(4) 0.0264(3) 0.0730(4) 0.0029(3) 0.0166(3) 0.0037(2)
O1 0.087(4) 0.031(2) 0.047(2) -0.0031(18) 0.005(2) -0.004(2)
O2 0.085(4) 0.028(2) 0.042(2) -0.0017(17) 0.014(2) -0.006(2)
O3 0.039(3) 0.055(3) 0.205(7) -0.046(4) 0.048(4) -0.016(2)
O4 0.036(3) 0.057(3) 0.106(4) -0.030(3) 0.037(3) -0.009(2)
O5 0.058(4) 0.136(6) 0.075(4) 0.040(3) -0.016(3) -0.012(4)
O6 0.081(5) 0.071(4) 0.115(5) 0.035(4) -0.004(4) 0.020(3)
O7 0.055(3) 0.032(2) 0.067(3) -0.010(2) 0.028(2) 0.0057(19)
O8 0.125(5) 0.053(3) 0.065(3) -0.001(2) 0.019(3) 0.045(3)
O9 0.020(2) 0.045(3) 0.112(4) 0.006(2) 0.026(2) 0.0088(19)
O10 0.069(4) 0.045(3) 0.179(6) 0.040(3) 0.069(4) 0.022(3)
O11 0.102(6) 0.127(6) 0.130(5) -0.042(4) 0.021(4) -0.039(5)
O12 0.085(5) 0.073(4) 0.149(5) 0.026(4) 0.049(4) -0.010(3)
O13 0.093(9) 0.125(9) 0.040(5) 0.004(5) 0.020(5) -0.065(7)
O14 0.064(4) 0.038(3) 0.101(4) -0.001(2) 0.006(3) 0.022(2)
O15 0.055(4) 0.042(3) 0.216(7) 0.003(4) -0.017(4) 0.000(3)
N1 0.061(5) 0.059(4) 0.151(7) -0.006(4) 0.012(5) -0.012(4)
C1 0.054(4) 0.018(3) 0.067(4) -0.004(3) -0.002(3) -0.010(3)
C2 0.075(5) 0.039(4) 0.043(3) 0.002(3) 0.010(3) -0.015(3)
C3 0.105(7) 0.039(4) 0.046(4) -0.003(3) 0.025(4) -0.024(4)
C4 0.111(7) 0.058(5) 0.041(4) -0.002(3) 0.010(4) -0.042(4)
C5 0.094(6) 0.050(4) 0.048(4) 0.005(3) 0.005(4) -0.047(4)
C6 0.109(7) 0.048(4) 0.055(4) 0.010(3) -0.004(4) -0.015(4)
C7 0.104(7) 0.049(4) 0.036(4) -0.003(3) 0.004(4) -0.015(4)
C8 0.106(7) 0.069(5) 0.041(4) 0.007(3) 0.004(4) -0.057(5)
C9 0.090(6) 0.066(5) 0.057(4) 0.011(3) -0.002(4) -0.057(4)
C10 0.085(6) 0.059(4) 0.042(4) 0.009(3) 0.002(4) -0.039(4)
C11 0.111(8) 0.074(5) 0.043(4) 0.012(3) -0.004(4) -0.052(5)
C12 0.104(7) 0.071(5) 0.045(4) 0.006(3) 0.009(4) -0.055(5)
C13 0.118(8) 0.068(5) 0.044(4) 0.005(3) 0.002(4) -0.058(5)
C14 0.115(7) 0.057(5) 0.047(4) 0.010(3) 0.007(4) -0.048(5)
C15 0.104(7) 0.052(4) 0.054(4) 0.004(3) 0.013(4) -0.036(4)
C16 0.189(12) 0.073(6) 0.050(4) 0.001(4) 0.032(6) -0.070(6)
C17 0.160(10) 0.059(5) 0.067(5) -0.011(4) 0.035(6) -0.054(6)
C18 0.077(6) 0.062(5) 0.048(4) 0.003(3) -0.008(4) -0.031(4)
C19 0.081(6) 0.051(4) 0.057(4) 0.005(3) -0.006(4) -0.029(4)
C20 0.222(14) 0.089(7) 0.066(5) 0.026(5) -0.041(7) -0.097(8)
C21 0.110(8) 0.109(8) 0.064(5) 0.026(5) -0.036(5) -0.048(6)
C22 0.037(4) 0.041(4) 0.093(5) -0.007(3) 0.032(4) -0.004(3)
C23 0.030(4) 0.045(4) 0.102(5) -0.010(4) 0.028(4) -0.004(3)
C24 0.028(4) 0.049(4) 0.116(6) -0.029(4) 0.022(4) -0.001(3)
C25 0.037(5) 0.061(5) 0.126(7) -0.036(4) 0.032(4) -0.005(4)
C26 0.032(4) 0.073(6) 0.092(6) 0.034(5) 0.009(4) -0.008(4)
C27 0.042(4) 0.046(4) 0.063(4) 0.014(3) 0.003(4) -0.002(3)
C28 0.073(6) 0.045(4) 0.067(5) 0.001(3) -0.001(4) 0.024(4)
C29 0.061(5) 0.033(3) 0.053(4) -0.008(3) 0.014(3) 0.019(3)
C30 0.091(6) 0.047(4) 0.049(4) -0.010(3) 0.019(4) 0.029(4)
C31 0.086(6) 0.040(4) 0.051(4) -0.007(3) 0.017(4) 0.029(4)
C32 0.042(4) 0.033(3) 0.100(5) -0.005(3) 0.027(4) 0.002(3)
C33 0.028(4) 0.037(3) 0.091(5) -0.001(3) 0.026(3) 0.003(3)
C34 0.053(5) 0.035(4) 0.140(7) 0.014(4) 0.055(5) 0.013(3)
C35 0.036(4) 0.037(4) 0.140(7) 0.003(4) 0.050(4) 0.000(3)
C36 0.023(4) 0.033(3) 0.119(6) 0.001(3) 0.021(4) 0.008(3)
C37 0.031(4) 0.038(4) 0.141(7) 0.021(4) 0.041(4) 0.007(3)
C38 0.032(4) 0.041(4) 0.138(7) 0.016(4) 0.041(4) 0.005(3)
C39 0.025(4) 0.031(3) 0.129(6) 0.002(4) 0.032(4) 0.004(3)
C40 0.030(4) 0.027(3) 0.150(7) -0.005(4) 0.029(4) -0.003(3)
C41 0.020(4) 0.044(4) 0.119(6) -0.008(4) 0.020(4) 0.001(3)
C42 0.018(4) 0.037(4) 0.141(7) -0.006(4) 0.022(4) 0.009(3)
C43 0.033(4) 0.032(3) 0.128(6) 0.011(4) 0.030(4) 0.005(3)
C44 0.021(4) 0.042(4) 0.144(7) 0.012(4) 0.027(4) 0.005(3)
C45 0.025(4) 0.032(3) 0.112(6) -0.007(4) 0.021(4) -0.002(3)
C46 0.033(4) 0.050(4) 0.130(7) -0.027(4) 0.025(4) -0.006(3)
C47 0.039(5) 0.066(5) 0.134(7) -0.021(5) 0.043(5) 0.002(4)
C48 0.050(5) 0.034(4) 0.090(5) 0.004(3) 0.005(4) 0.005(3)
C49 0.037(4) 0.031(3) 0.094(5) 0.015(3) 0.023(4) 0.009(3)
C50 0.039(4) 0.032(3) 0.102(5) 0.014(3) 0.008(4) 0.011(3)
C51 0.035(4) 0.039(4) 0.117(6) -0.001(4) 0.011(4) 0.011(3)
C52 0.030(4) 0.034(3) 0.114(6) 0.003(3) 0.017(4) 0.006(3)
C53 0.027(4) 0.035(4) 0.162(8) 0.016(4) 0.018(5) 0.010(3)
C54 0.026(4) 0.040(4) 0.134(7) 0.008(4) 0.012(4) 0.004(3)
C55 0.107(10) 0.123(9) 0.156(10) -0.031(8) 0.013(8) -0.018(8)
C56 0.075(8) 0.121(9) 0.142(9) -0.022(7) 0.009(7) 0.015(7)

loop_
_atom_type_symbol
_atom_type_description
_atom_type_scat_dispersion_real
_atom_type_scat_dispersion_imag
_atom_type_scat_source
Sr Sr -0.3520 1.8610 'International Tables Vol C Tables 4.2.6.8 and 6.1.1.4'
O O 0.0530 0.0340 'International Tables Vol C Tables 4.2.6.8 and 6.1.1.4'
H H 0.0000 0.0000 'International Tables Vol C Tables 4.2.6.8 and 6.1.1.4'
N N 0.0330 0.0190 'International Tables Vol C Tables 4.2.6.8 and 6.1.1.4'
C C 0.0190 0.0100 'International Tables Vol C Tables 4.2.6.8 and 6.1.1.4'

loop_
_geom_angle_atom_site_label_1
_geom_angle_atom_site_label_2
_geom_angle_atom_site_label_3
_geom_angle
_geom_angle_site_symmetry_1
_geom_angle_site_symmetry_3
O6 Sr1 O9 91.12(18) . .
O6 Sr1 O3 116.8(2) . .
O9 Sr1 O3 149.55(16) . .
O6 Sr1 O7 138.6(2) . .
O9 Sr1 O7 75.70(14) . .
O3 Sr1 O7 75.18(15) . .
O6 Sr1 O8 92.9(2) . .
O9 Sr1 O8 91.17(19) . .
O3 Sr1 O8 76.4(2) . .
O7 Sr1 O8 49.31(14) . .
O6 Sr1 O1 147.9(2) . .
O9 Sr1 O1 73.04(16) . .
O3 Sr1 O1 86.9(2) . .
O7 Sr1 O1 65.33(13) . .
O8 Sr1 O1 114.62(14) . .
O6 Sr1 O2 105.1(2) . .
O9 Sr1 O2 88.08(15) . .
O3 Sr1 O2 95.38(19) . .
O7 Sr1 O2 113.31(13) . .
O8 Sr1 O2 161.94(14) . .
O1 Sr1 O2 48.13(12) . .
O6 Sr1 O4 87.10(19) . .
O9 Sr1 O4 153.79(15) . .
O3 Sr1 O4 47.71(14) . .
O7 Sr1 O4 121.27(14) . .
O8 Sr1 O4 115.03(18) . .
O1 Sr1 O4 95.12(15) . .
O2 Sr1 O4 67.28(14) . .
O6 Sr1 C29 116.7(2) . .
O9 Sr1 C29 84.39(18) . .
O3 Sr1 C29 72.71(18) . .
O7 Sr1 C29 24.75(15) . .
O8 Sr1 C29 24.67(15) . .
O1 Sr1 C29 89.96(16) . .
O2 Sr1 C29 137.58(16) . .
O4 Sr1 C29 119.60(17) . .
O6 Sr1 C22 102.0(2) . .
O9 Sr1 C22 165.19(18) . .
O3 Sr1 C22 23.54(15) . .
O7 Sr1 C22 98.23(16) . .
O8 Sr1 C22 95.0(2) . .
O1 Sr1 C22 92.15(18) . .
O2 Sr1 C22 81.92(17) . .
O4 Sr1 C22 24.23(14) . .
C29 Sr1 C22 95.63(19) . .
O6 Sr1 C1 128.1(2) . .
O9 Sr1 C1 81.04(17) . .
O3 Sr1 C1 89.8(2) . .
O7 Sr1 C1 89.02(15) . .
O8 Sr1 C1 138.05(15) . .
O1 Sr1 C1 23.91(13) . .
O2 Sr1 C1 24.29(13) . .
O4 Sr1 C1 79.60(15) . .
C29 Sr1 C1 113.43(17) . .
C22 Sr1 C1 85.41(19) . .
O6 Sr1 C26 20.5(2) . .
O9 Sr1 C26 93.70(16) . .
O3 Sr1 C26 116.73(18) . .
O7 Sr1 C26 158.1(2) . .
O8 Sr1 C26 113.2(2) . .
O1 Sr1 C26 130.4(2) . .
O2 Sr1 C26 84.9(2) . .
O4 Sr1 C26 76.02(18) . .
C29 Sr1 C26 137.2(2) . .
C22 Sr1 C26 96.24(18) . .
C1 Sr1 C26 108.5(2) . .
O4 Sr2 O4 180.00(18) 7_556 .
O4 Sr2 O5 98.3(2) 7_556 .
O4 Sr2 O5 81.7(2) . .
O4 Sr2 O5 81.7(2) 7_556 7_556
O4 Sr2 O5 98.3(2) . 7_556
O5 Sr2 O5 180.0 . 7_556
O4 Sr2 O2 76.86(15) 7_556 7_556
O4 Sr2 O2 103.14(15) . 7_556
O5 Sr2 O2 99.04(17) . 7_556
O5 Sr2 O2 80.96(17) 7_556 7_556
O4 Sr2 O2 103.14(15) 7_556 .
O4 Sr2 O2 76.87(15) . .
O5 Sr2 O2 80.96(17) . .
O5 Sr2 O2 99.04(17) 7_556 .
O2 Sr2 O2 180.0 7_556 .
O4 Sr2 Sr1 44.66(11) 7_556 7_556
O4 Sr2 Sr1 135.34(11) . 7_556
O5 Sr2 Sr1 124.44(16) . 7_556
O5 Sr2 Sr1 55.56(16) 7_556 7_556
O2 Sr2 Sr1 43.33(9) 7_556 7_556
O2 Sr2 Sr1 136.68(9) . 7_556
O4 Sr2 Sr1 135.34(11) 7_556 .
O4 Sr2 Sr1 44.66(11) . .
O5 Sr2 Sr1 55.56(16) . .
O5 Sr2 Sr1 124.44(16) 7_556 .
O2 Sr2 Sr1 136.68(9) 7_556 .
O2 Sr2 Sr1 43.32(9) . .
Sr1 Sr2 Sr1 180.0 7_556 .
O14 Sr3 O13 83.0(3) . .
O14 Sr3 O7 76.93(16) . .
O13 Sr3 O7 144.8(2) . .
O14 Sr3 O11 101.3(2) . .
O13 Sr3 O11 137.56(17) . .
O7 Sr3 O11 75.40(16) . .
O14 Sr3 O10 165.11(18) . .
O13 Sr3 O10 83.7(3) . .
O7 Sr3 O10 117.95(16) . .
O11 Sr3 O10 84.1(2) . .
O14 Sr3 O1 85.93(16) . .
O13 Sr3 O1 83.76(18) . .
O7 Sr3 O1 66.38(13) . .
O11 Sr3 O1 138.37(15) . .
O10 Sr3 O1 99.25(17) . .
O14 Sr3 O12 92.06(19) . .
O13 Sr3 O12 71.26(12) . .
O7 Sr3 O12 137.29(15) . .
O11 Sr3 O12 66.44(10) . .
O10 Sr3 O12 77.32(19) . .
O1 Sr3 O12 154.99(14) . .
O14 Sr3 O9 145.41(16) . .
O13 Sr3 O9 115.8(3) . .
O7 Sr3 O9 71.47(13) . .
O11 Sr3 O9 84.15(18) . .
O10 Sr3 O9 48.31(14) . .
O1 Sr3 O9 68.91(14) . .
O12 Sr3 O9 120.78(17) . .
O14 Sr3 C32 168.32(18) . .
O13 Sr3 C32 99.0(3) . .
O7 Sr3 C32 95.43(17) . .
O11 Sr3 C32 85.0(2) . .
O10 Sr3 C32 23.87(17) . .
O1 Sr3 C32 82.88(17) . .
O12 Sr3 C32 99.5(2) . .
O9 Sr3 C32 24.52(15) . .
O14 Sr3 Sr1 106.71(13) . .
O13 Sr3 Sr1 122.49(18) . .
O7 Sr3 Sr1 41.32(8) . .
O11 Sr3 Sr1 96.94(12) . .
O10 Sr3 Sr1 86.13(11) . .
O1 Sr3 Sr1 42.65(9) . .
O12 Sr3 Sr1 157.41(13) . .
O9 Sr3 Sr1 38.87(9) . .
C32 Sr3 Sr1 62.44(14) . .
C1 O1 Sr3 144.0(5) . .
C1 O1 Sr1 97.2(4) . .
Sr3 O1 Sr1 95.27(13) . .
C1 O2 Sr2 146.5(4) . .
C1 O2 Sr1 94.4(3) . .
Sr2 O2 Sr1 97.79(13) . .
C22 O3 Sr1 100.4(4) . .
C22 O4 Sr2 155.8(5) . .
C22 O4 Sr1 89.9(4) . .
Sr2 O4 Sr1 97.73(15) . .
C26 O5 Sr2 154.4(6) . .
C26 O5 Sr1 77.2(5) . .
Sr2 O5 Sr1 85.97(17) . .
C26 O6 Sr1 115.7(5) . .
C29 O7 Sr3 140.1(4) . .
C29 O7 Sr1 93.9(3) . .
Sr3 O7 Sr1 98.24(14) . .
C29 O8 Sr1 93.7(4) . .
C32 O9 Sr1 159.7(4) . .
C32 O9 Sr3 89.6(4) . .
Sr1 O9 Sr3 96.44(14) . .
C32 O10 Sr3 99.0(4) . .
C48 O14 Sr3 167.2(5) . .
C56 N1 C55 116.1(9) . .
O1 C1 O2 119.9(6) . .
O1 C1 C2 119.8(5) . .
O2 C1 C2 120.2(5) . .
O1 C1 Sr1 58.9(3) . .
O2 C1 Sr1 61.3(3) . .
C2 C1 Sr1 171.6(5) . .
C3 C2 C7 118.2(6) . .
C3 C2 C1 121.9(6) . .
C7 C2 C1 119.9(6) . .
C2 C3 C4 121.0(7) . .
C5 C4 C3 120.4(6) . .
C6 C5 C4 118.9(6) . .
C6 C5 C8 120.5(7) . .
C4 C5 C8 120.7(6) . .
C5 C6 C7 121.1(7) . .
C6 C7 C2 120.5(6) . .
C9 C8 C13 118.0(6) . .
C9 C8 C5 121.4(6) . .
C13 C8 C5 120.6(6) . .
C8 C9 C10 121.5(6) . .
C11 C10 C9 117.7(6) . .
C11 C10 C18 122.2(6) . .
C9 C10 C18 119.9(6) . .
C10 C11 C12 121.9(6) . .
C13 C12 C11 118.6(6) . .
C13 C12 C14 120.6(6) . .
C11 C12 C14 120.8(6) . .
C12 C13 C8 122.1(6) . .
C16 C14 C15 118.0(6) . .
C16 C14 C12 121.3(7) . .
C15 C14 C12 120.7(6) . .
C14 C15 C31 121.2(7) . 6_565
C14 C16 C17 121.7(7) . .
C30 C17 C16 118.5(7) 6_565 .
C19 C18 C20 116.2(6) . .
C19 C18 C10 122.5(6) . .
C20 C18 C10 121.1(6) . .
C18 C19 C28 122.1(7) . 8_455
C18 C20 C21 121.5(8) . .
C27 C21 C20 120.4(7) 8_455 .
O3 C22 O4 121.8(6) . .
O3 C22 C23 119.8(6) . .
O4 C22 C23 118.4(6) . .
O3 C22 Sr1 56.1(4) . .
O4 C22 Sr1 65.9(4) . .
C23 C22 Sr1 171.8(5) . .
C25 C23 C24 118.3(6) . .
C25 C23 C22 120.2(6) . .
C24 C23 C22 121.5(6) . .
C46 C24 C23 119.5(7) 1_455 .
C47 C25 C23 120.3(7) 1_455 .
O5 C26 O6 124.4(8) . .
O5 C26 C27 119.4(9) . .
O6 C26 C27 116.2(8) . .
O5 C26 Sr1 81.1(5) . .
O6 C26 Sr1 43.8(4) . .
C27 C26 Sr1 158.3(6) . .
C21 C27 C28 119.1(6) 8_556 .
C21 C27 C26 120.6(7) 8_556 .
C28 C27 C26 120.2(7) . .
C27 C28 C19 120.6(7) . 8_556
O8 C29 O7 122.6(5) . .
O8 C29 C30 120.0(6) . .
O7 C29 C30 117.3(5) . .
O8 C29 Sr1 61.7(3) . .
O7 C29 Sr1 61.4(3) . .
C30 C29 Sr1 171.6(5) . .
C31 C30 C17 119.8(6) . 6_566
C31 C30 C29 120.3(6) . .
C17 C30 C29 119.9(6) 6_566 .
C30 C31 C15 120.7(6) . 6_566
O10 C32 O9 122.7(6) . .
O10 C32 C33 119.4(7) . .
O9 C32 C33 117.9(6) . .
O10 C32 Sr3 57.1(4) . .
O9 C32 Sr3 65.9(3) . .
C33 C32 Sr3 172.6(5) . .
C38 C33 C34 119.2(6) . .
C38 C33 C32 121.7(6) . .
C34 C33 C32 119.0(6) . .
C35 C34 C33 119.8(6) . .
C36 C35 C34 121.5(7) . .
C35 C36 C37 118.0(6) . .
C35 C36 C39 120.2(6) . .
C37 C36 C39 121.8(6) . .
C36 C37 C38 120.6(6) . .
C33 C38 C37 120.9(7) . .
C40 C39 C44 118.8(6) . .
C40 C39 C36 120.5(6) . .
C44 C39 C36 120.4(6) . .
C39 C40 C41 122.2(6) . .
C40 C41 C42 117.8(6) . .
C40 C41 C45 120.4(6) . .
C42 C41 C45 121.8(6) . .
C43 C42 C41 121.1(6) . .
C42 C43 C44 119.7(6) . .
C42 C43 C52 119.8(6) . 3_545
C44 C43 C52 120.3(6) . 3_545
C39 C44 C43 120.3(6) . .
C46 C45 C47 116.8(6) . .
C46 C45 C41 121.2(6) . .
C47 C45 C41 121.9(6) . .
C45 C46 C24 122.6(7) . 1_655
C25 C47 C45 122.3(7) 1_655 .
O15 C48 O14 124.0(7) . .
O15 C48 C49 118.7(6) . .
O14 C48 C49 117.3(7) . .
C50 C49 C54 118.8(6) . .
C50 C49 C48 121.2(6) . .
C54 C49 C48 120.0(7) . .
C49 C50 C51 120.5(6) . .
C50 C51 C52 122.0(7) . .
C53 C52 C51 116.3(6) . .
C53 C52 C43 122.3(6) . 3_455
C51 C52 C43 121.1(6) . 3_455
C54 C53 C52 121.4(6) . .
C53 C54 C49 120.9(7) . .

loop_
_geom_bond_atom_site_label_1
_geom_bond_atom_site_label_2
_geom_bond_distance
_geom_bond_site_symmetry_2
Sr1 O6 2.469(5) .
Sr1 O9 2.481(4) .
Sr1 O3 2.581(5) .
Sr1 O7 2.621(4) .
Sr1 O8 2.628(5) .
Sr1 O1 2.673(4) .
Sr1 O2 2.726(4) .
Sr1 O4 2.793(4) .
Sr1 C29 2.980(6) .
Sr1 C22 3.059(7) .
Sr1 C1 3.099(7) .
Sr1 C26 3.213(9) .
Sr2 O4 2.424(4) 7_556
Sr2 O4 2.424(4) .
Sr2 O5 2.455(6) .
Sr2 O5 2.455(6) 7_556
Sr2 O2 2.494(4) 7_556
Sr2 O2 2.494(4) .
Sr2 Sr1 3.9366(5) 7_556
Sr3 O14 2.478(5) .
Sr3 O13 2.515(5) .
Sr3 O7 2.575(5) .
Sr3 O11 2.583(5) .
Sr3 O10 2.591(5) .
Sr3 O1 2.644(4) .
Sr3 O12 2.657(4) .
Sr3 O9 2.781(4) .
Sr3 C32 3.047(7) .
O1 C1 1.266(7) .
O2 C1 1.278(7) .
O3 C22 1.242(7) .
O4 C22 1.255(8) .
O5 C26 1.217(10) .
O6 C26 1.248(10) .
O7 C29 1.250(7) .
O8 C29 1.246(7) .
O9 C32 1.265(8) .
O10 C32 1.248(8) .
O14 C48 1.264(8) .
O15 C48 1.227(9) .
N1 C56 1.378(12) .
N1 C55 1.469(12) .
C1 C2 1.448(9) .
C2 C3 1.387(9) .
C2 C7 1.396(9) .
C3 C4 1.396(9) .
C4 C5 1.385(10) .
C5 C6 1.379(10) .
C5 C8 1.480(9) .
C6 C7 1.390(9) .
C8 C9 1.387(9) .
C8 C13 1.392(9) .
C9 C10 1.401(9) .
C10 C11 1.376(9) .
C10 C18 1.511(9) .
C11 C12 1.394(9) .
C12 C13 1.362(9) .
C12 C14 1.498(9) .
C14 C16 1.364(10) .
C14 C15 1.372(10) .
C15 C31 1.386(8) 6_565
C16 C17 1.410(10) .
C17 C30 1.382(10) 6_565
C18 C19 1.340(9) .
C18 C20 1.372(11) .
C19 C28 1.392(9) 8_455
C20 C21 1.393(11) .
C21 C27 1.332(10) 8_455
C22 C23 1.492(9) .
C23 C25 1.389(10) .
C23 C24 1.394(9) .
C24 C46 1.381(10) 1_455
C25 C47 1.369(10) 1_455
C26 C27 1.538(10) .
C27 C21 1.332(10) 8_556
C27 C28 1.335(9) .
C28 C19 1.392(9) 8_556
C29 C30 1.519(8) .
C30 C31 1.357(9) .
C30 C17 1.382(10) 6_566
C31 C15 1.386(8) 6_566
C32 C33 1.518(9) .
C33 C38 1.357(9) .
C33 C34 1.383(9) .
C34 C35 1.379(9) .
C35 C36 1.374(9) .
C36 C37 1.383(9) .
C36 C39 1.498(8) .
C37 C38 1.385(9) .
C39 C40 1.390(9) .
C39 C44 1.396(9) .
C40 C41 1.398(9) .
C41 C42 1.404(9) .
C41 C45 1.465(9) .
C42 C43 1.387(9) .
C43 C44 1.403(9) .
C43 C52 1.498(9) 3_545
C45 C46 1.372(10) .
C45 C47 1.385(10) .
C46 C24 1.381(10) 1_655
C47 C25 1.369(10) 1_655
C48 C49 1.519(9) .
C49 C50 1.352(10) .
C49 C54 1.382(9) .
C50 C51 1.384(9) .
C51 C52 1.388(9) .
C52 C53 1.387(10) .
C52 C43 1.498(9) 3_455
C53 C54 1.374(9) .
